data_2242248
loop_
_publ_author_name
'Choudhury, Manisha'
'Viswanathan, Vijayan'
'Timiri, Ajay Kumar'
'Sinha, Barij Nayan'
'Jayaprakash, Venkatesan'
'Velmurugan, Devadasan'

_publ_section_title
;
 Crystal structures of
 2-[(4,6-diaminopyrimidin-2-yl)sulfanyl]-<i>N</i>-(2,4-dimethylphenyl)acetamide
 and
 2-[(4,6-diaminopyrimidin-2-yl)sulfanyl]-<i>N</i>-(3-methoxyphenyl)acetamide
;
_journal_coeditor_code SU5373
_journal_issue 7
_journal_name_full 'Acta Crystallographica Section E'
_journal_page_first 996
_journal_page_last 1000
_journal_paper_doi 10.1107/S2056989017008143
_journal_volume 73
_journal_year 2017
_chemical_formula_iupac 'C14 H17 N5 O S'
_chemical_formula_moiety 'C14 H17 N5 O S'
_chemical_formula_sum 'C14 H17 N5 O S'
_chemical_formula_weight 303.38
_chemical_name_systematic
;
2-[(4,6-Diaminopyrimidin-2-yl)sulfanyl]-<i>N</i>-(2,4-dimethylphenyl)acetamide
;
_space_group_crystal_system monoclinic
_space_group_IT_number 14
_space_group_name_Hall '-P 2ybc'
_space_group_name_H-M_alt 'P 1 21/c 1'
_symmetry_space_group_name_Hall '-P 2ybc'
_symmetry_space_group_name_H-M 'P 1 21/c 1'
_atom_sites_solution_hydrogens geom
_atom_sites_solution_primary direct
_atom_sites_solution_secondary difmap
_audit_creation_method SHELXL-2016/4
_cell_angle_alpha 90
_cell_angle_beta 90.086(2)
_cell_angle_gamma 90
_cell_formula_units_Z 4
_cell_length_a 23.7716(6)
_cell_length_b 7.0073(2)
_cell_length_c 9.0909(2)
_cell_measurement_reflns_used 3705
_cell_measurement_temperature 293(2)
_cell_measurement_theta_max 28.259
_cell_measurement_theta_min 1.713
_cell_volume 1514.31(7)
_computing_cell_refinement
;
SAINT (Bruker, 2008)
;
_computing_data_collection
;
APEX2 (Bruker, 2008)
;
_computing_data_reduction
;
SAINT (Bruker, 2008)
;
_computing_molecular_graphics
;
ORTEP-3 for Windows (Farrugia, 2012)
;
_computing_publication_material
;
SHELXL2016 (Sheldrick, 2015) and PLATON (Spek, 2009)
;
_computing_structure_refinement
;
SHELXL2016 (Sheldrick, 2015)
;
_computing_structure_solution
;
SHELXS97 (Sheldrick, 2008)
;
_diffrn_ambient_temperature 293(2)
_diffrn_measured_fraction_theta_full 0.999
_diffrn_measured_fraction_theta_max 0.989
_diffrn_measurement_device_type 'Bruker SMART APEXII area-detector'
_diffrn_measurement_method '\w and \f scans'
_diffrn_radiation_type MoK\a
_diffrn_radiation_wavelength 0.71073
_diffrn_reflns_av_R_equivalents 0.0220
_diffrn_reflns_limit_h_max 31
_diffrn_reflns_limit_h_min -31
_diffrn_reflns_limit_k_max 9
_diffrn_reflns_limit_k_min -8
_diffrn_reflns_limit_l_max 11
_diffrn_reflns_limit_l_min -12
_diffrn_reflns_number 13879
_diffrn_reflns_theta_full 25.242
_diffrn_reflns_theta_max 28.259
_diffrn_reflns_theta_min 1.713
_exptl_absorpt_coefficient_mu 0.220
_exptl_absorpt_correction_T_max 0.854
_exptl_absorpt_correction_T_min 0.785
_exptl_absorpt_correction_type multi-scan
_exptl_absorpt_process_details
;
(<i>SADABS</i>; Bruker, 2008)
;
_exptl_crystal_colour yellow
_exptl_crystal_density_diffrn 1.331
_exptl_crystal_description block
_exptl_crystal_F_000 640
_exptl_crystal_size_max 0.240
_exptl_crystal_size_mid 0.180
_exptl_crystal_size_min 0.120
_refine_diff_density_max 0.223
_refine_diff_density_min -0.237
_refine_ls_extinction_method none
_refine_ls_goodness_of_fit_ref 1.056
_refine_ls_hydrogen_treatment constr
_refine_ls_matrix_type full
_refine_ls_number_parameters 192
_refine_ls_number_reflns 3705
_refine_ls_number_restraints 0
_refine_ls_restrained_S_all 1.056
_refine_ls_R_factor_all 0.0580
_refine_ls_R_factor_gt 0.0399
_refine_ls_shift/su_max 0.000
_refine_ls_shift/su_mean 0.000
_refine_ls_structure_factor_coef Fsqd
_refine_ls_weighting_details 'w=1/[\s^2^(Fo^2^)+(0.0584P)^2^+0.2187P] where P=(Fo^2^+2Fc^2^)/3'
_refine_ls_weighting_scheme calc
_refine_ls_wR_factor_gt 0.1082
_refine_ls_wR_factor_ref 0.1193
_reflns_number_gt 2750
_reflns_number_total 3705
_reflns_threshold_expression 'I > 2\s(I)'
_cod_data_source_file su5373sup1.cif
_cod_data_source_block I
_cod_database_code 2242248
_shelx_space_group_comment
;
The symmetry employed for this shelxl refinement is uniquely defined
by the following loop, which should always be used as a source of
symmetry information in preference to the above space-group names.
They are only intended as comments.
;
_shelx_estimated_absorpt_t_min 0.949
_shelx_estimated_absorpt_t_max 0.974

loop_
_space_group_symop_operation_xyz
'x, y, z'
'-x, y+1/2, -z+1/2'
'-x, -y, -z'
'x, -y-1/2, z-1/2'

loop_
_atom_site_type_symbol
_atom_site_label
_atom_site_fract_x
_atom_site_fract_y
_atom_site_fract_z
_atom_site_U_iso_or_equiv
_atom_site_adp_type
_atom_site_calc_flag
_atom_site_occupancy
S S1 0.13091(2) 0.71159(6) 0.94117(5) 0.05991(16) Uani d 1
N N4 0.15430(5) 1.00969(16) 0.76929(12) 0.0459(3) Uani d 1
N N3 0.06610(5) 0.99914(17) 0.89584(13) 0.0492(3) Uani d 1
C C4 0.11650(6) 0.9332(2) 0.85688(15) 0.0434(3) Uani d 1
O O1 0.25886(5) 0.58619(18) 1.04523(13) 0.0688(4) Uani d 1
C C6 0.24589(6) 0.6857(2) 0.94031(15) 0.0464(3) Uani d 1
N N2 0.17546(7) 1.2451(2) 0.60612(15) 0.0646(4) Uani d 1
H H2A 0.206833 1.186878 0.592034 0.078 Uiso calc 1
H H2B 0.168182 1.348669 0.559012 0.078 Uiso calc 1
N N5 0.27421(5) 0.84155(19) 0.89770(15) 0.0563(3) Uani d 1
H H5 0.261074 0.898941 0.821415 0.068 Uiso calc 1
C C1 0.13761(7) 1.1740(2) 0.70222(15) 0.0492(4) Uani d 1
C C3 0.05202(7) 1.1694(2) 0.83485(18) 0.0547(4) Uani d 1
C C2 0.08687(8) 1.2589(2) 0.73351(18) 0.0577(4) Uani d 1
H H2 0.076240 1.372376 0.688329 0.069 Uiso calc 1
C C13 0.30123(8) 1.2195(2) 0.8120(2) 0.0647(5) Uani d 1
H H13A 0.314436 1.348741 0.806118 0.097 Uiso calc 1
H H13B 0.262823 1.218807 0.844537 0.097 Uiso calc 1
H H13C 0.303624 1.160894 0.716785 0.097 Uiso calc 1
C C5 0.19468(6) 0.6392(2) 0.84913(17) 0.0503(4) Uani d 1
H H5A 0.193461 0.502920 0.830692 0.060 Uiso calc 1
H H5B 0.197259 0.703824 0.755023 0.060 Uiso calc 1
C C12 0.33675(7) 1.1105(3) 0.91894(17) 0.0562(4) Uani d 1
C C7 0.32294(7) 0.9247(3) 0.96134(18) 0.0565(4) Uani d 1
N N1 0.00214(7) 1.2404(2) 0.8769(2) 0.0826(5) Uani d 1
H H1A -0.018358 1.178344 0.938385 0.099 Uiso calc 1
H H1B -0.009323 1.347810 0.842366 0.099 Uiso calc 1
C C11 0.38453(8) 1.1920(3) 0.9800(2) 0.0705(5) Uani d 1
H H11 0.394129 1.315535 0.952417 0.085 Uiso calc 1
C C8 0.35657(8) 0.8271(3) 1.0617(2) 0.0766(6) Uani d 1
H H8 0.347527 0.703240 1.089668 0.092 Uiso calc 1
C C10 0.41862(8) 1.0979(4) 1.0800(2) 0.0808(6) Uani d 1
C C9 0.40379(8) 0.9168(4) 1.1195(3) 0.0893(7) Uani d 1
H H9 0.425969 0.851470 1.187178 0.107 Uiso calc 1
C C14 0.47024(9) 1.1953(5) 1.1442(3) 0.1146(10) Uani d 1
H H14A 0.475144 1.156141 1.244577 0.172 Uiso calc 1
H H14B 0.465342 1.331180 1.140249 0.172 Uiso calc 1
H H14C 0.502847 1.160063 1.088224 0.172 Uiso calc 1

loop_
_atom_site_aniso_label
_atom_site_aniso_U_11
_atom_site_aniso_U_22
_atom_site_aniso_U_33
_atom_site_aniso_U_12
_atom_site_aniso_U_13
_atom_site_aniso_U_23
S1 0.0529(3) 0.0458(2) 0.0810(3) 0.00850(17) 0.00160(19) 0.01998(19)
N4 0.0599(8) 0.0368(6) 0.0410(6) 0.0054(5) -0.0075(5) -0.0003(5)
N3 0.0506(7) 0.0421(7) 0.0548(7) 0.0071(5) -0.0109(5) 0.0004(5)
C4 0.0536(8) 0.0356(7) 0.0410(7) 0.0034(6) -0.0147(6) -0.0033(5)
O1 0.0774(8) 0.0705(8) 0.0585(7) -0.0070(6) -0.0125(6) 0.0206(6)
C6 0.0516(8) 0.0440(8) 0.0435(7) 0.0096(6) 0.0034(6) -0.0017(6)
N2 0.0844(11) 0.0560(8) 0.0535(8) 0.0111(7) -0.0005(7) 0.0154(6)
N5 0.0545(8) 0.0549(8) 0.0594(8) -0.0026(6) -0.0117(6) 0.0135(6)
C1 0.0680(10) 0.0419(8) 0.0376(7) 0.0041(7) -0.0122(6) -0.0001(6)
C3 0.0606(10) 0.0471(9) 0.0565(9) 0.0121(7) -0.0149(7) 0.0009(7)
C2 0.0735(11) 0.0445(8) 0.0549(9) 0.0145(7) -0.0132(8) 0.0076(7)
C13 0.0729(12) 0.0532(10) 0.0679(11) -0.0045(8) 0.0029(9) 0.0017(8)
C5 0.0584(9) 0.0348(7) 0.0577(9) 0.0078(6) -0.0064(7) -0.0034(6)
C12 0.0504(9) 0.0651(11) 0.0530(9) -0.0023(7) 0.0089(7) -0.0082(7)
C7 0.0469(8) 0.0662(11) 0.0564(9) 0.0006(7) -0.0009(7) 0.0014(8)
N1 0.0686(10) 0.0731(11) 0.1062(13) 0.0325(8) 0.0045(9) 0.0260(9)
C11 0.0574(10) 0.0841(14) 0.0700(11) -0.0136(9) 0.0119(9) -0.0166(10)
C8 0.0549(11) 0.0888(15) 0.0860(13) 0.0017(10) -0.0144(9) 0.0159(11)
C10 0.0484(10) 0.1182(19) 0.0758(13) -0.0087(11) 0.0010(9) -0.0205(12)
C9 0.0524(11) 0.127(2) 0.0887(15) 0.0051(12) -0.0168(10) 0.0071(14)
C14 0.0601(13) 0.167(3) 0.117(2) -0.0246(15) -0.0090(12) -0.0338(19)

loop_
_atom_type_symbol
_atom_type_description
_atom_type_scat_dispersion_real
_atom_type_scat_dispersion_imag
_atom_type_scat_source
C C 0.0033 0.0016 'International Tables Vol C Tables 4.2.6.8 and 6.1.1.4'
H H 0.0000 0.0000 'International Tables Vol C Tables 4.2.6.8 and 6.1.1.4'
N N 0.0061 0.0033 'International Tables Vol C Tables 4.2.6.8 and 6.1.1.4'
O O 0.0106 0.0060 'International Tables Vol C Tables 4.2.6.8 and 6.1.1.4'
S S 0.1246 0.1234 'International Tables Vol C Tables 4.2.6.8 and 6.1.1.4'

loop_
_geom_angle_atom_site_label_1
_geom_angle_atom_site_label_2
_geom_angle_atom_site_label_3
_geom_angle
C4 S1 C5 102.04(7)
C4 N4 C1 114.62(13)
C4 N3 C3 114.68(14)
N4 C4 N3 129.41(13)
N4 C4 S1 119.27(11)
N3 C4 S1 111.33(11)
O1 C6 N5 124.39(14)
O1 C6 C5 120.58(14)
N5 C6 C5 115.02(13)
C1 N2 H2A 120.0
C1 N2 H2B 120.0
H2A N2 H2B 120.0
C6 N5 C7 128.82(13)
C6 N5 H5 115.6
C7 N5 H5 115.6
N2 C1 N4 114.07(14)
N2 C1 C2 124.03(14)
N4 C1 C2 121.90(15)
N1 C3 N3 115.25(16)
N1 C3 C2 123.37(15)
N3 C3 C2 121.35(15)
C1 C2 C3 117.79(14)
C1 C2 H2 121.1
C3 C2 H2 121.1
C12 C13 H13A 109.5
C12 C13 H13B 109.5
H13A C13 H13B 109.5
C12 C13 H13C 109.5
H13A C13 H13C 109.5
H13B C13 H13C 109.5
C6 C5 S1 111.24(10)
C6 C5 H5A 109.4
S1 C5 H5A 109.4
C6 C5 H5B 109.4
S1 C5 H5B 109.4
H5A C5 H5B 108.0
C11 C12 C7 117.76(17)
C11 C12 C13 120.75(17)
C7 C12 C13 121.48(15)
C8 C7 C12 120.26(16)
C8 C7 N5 122.22(17)
C12 C7 N5 117.53(14)
C3 N1 H1A 120.0
C3 N1 H1B 120.0
H1A N1 H1B 120.0
C10 C11 C12 123.1(2)
C10 C11 H11 118.5
C12 C11 H11 118.5
C9 C8 C7 119.3(2)
C9 C8 H8 120.4
C7 C8 H8 120.4
C9 C10 C11 117.66(18)
C9 C10 C14 121.7(2)
C11 C10 C14 120.7(2)
C10 C9 C8 122.0(2)
C10 C9 H9 119.0
C8 C9 H9 119.0
C10 C14 H14A 109.5
C10 C14 H14B 109.5
H14A C14 H14B 109.5
C10 C14 H14C 109.5
H14A C14 H14C 109.5
H14B C14 H14C 109.5

loop_
_geom_bond_atom_site_label_1
_geom_bond_atom_site_label_2
_geom_bond_distance
S1 C4 1.7650(14)
S1 C5 1.8053(16)
N4 C4 1.3157(19)
N4 C1 1.3616(18)
N3 C4 1.3325(19)
N3 C3 1.3577(19)
O1 C6 1.2209(17)
C6 N5 1.340(2)
C6 C5 1.507(2)
N2 C1 1.350(2)
N2 H2A 0.8600
N2 H2B 0.8600
N5 C7 1.419(2)
N5 H5 0.8600
C1 C2 1.375(2)
C3 N1 1.342(2)
C3 C2 1.389(2)
C2 H2 0.9300
C13 C12 1.496(2)
C13 H13A 0.9600
C13 H13B 0.9600
C13 H13C 0.9600
C5 H5A 0.9700
C5 H5B 0.9700
C12 C11 1.386(2)
C12 C7 1.397(3)
C7 C8 1.391(2)
N1 H1A 0.8600
N1 H1B 0.8600
C11 C10 1.384(3)
C11 H11 0.9300
C8 C9 1.389(3)
C8 H8 0.9300
C10 C9 1.365(3)
C10 C14 1.520(3)
C9 H9 0.9300
C14 H14A 0.9600
C14 H14B 0.9600
C14 H14C 0.9600

loop_
_geom_hbond_atom_site_label_D
_geom_hbond_atom_site_label_H
_geom_hbond_atom_site_label_A
_geom_hbond_site_symmetry_A
_geom_hbond_distance_DH
_geom_hbond_distance_HA
_geom_hbond_distance_DA
_geom_hbond_angle_DHA
C8 H8 O1 . 0.93 2.30 2.87520(10) 120
N1 H1A N3 3_577 0.86 2.26 3.11870(10) 175
N2 H2A O1 4_575 0.86 2.32 3.10320(10) 152
N5 H5 O1 4_575 0.86 2.51 3.26400(10) 146
C13 H13C O1 4_575 0.96 2.56 3.38800(10) 144
N2 H2B Cg1 4_574 0.86 2.88 3.48510(10) 130

loop_
_geom_torsion_atom_site_label_1
_geom_torsion_atom_site_label_2
_geom_torsion_atom_site_label_3
_geom_torsion_atom_site_label_4
_geom_torsion
C1 N4 C4 N3 -4.6(2)
C1 N4 C4 S1 175.79(10)
C3 N3 C4 N4 0.5(2)
C3 N3 C4 S1 -179.87(10)
C5 S1 C4 N4 -8.96(12)
C5 S1 C4 N3 171.36(10)
O1 C6 N5 C7 -0.7(3)
C5 C6 N5 C7 178.66(15)
C4 N4 C1 N2 -176.34(12)
C4 N4 C1 C2 4.7(2)
C4 N3 C3 N1 -177.94(14)
C4 N3 C3 C2 3.6(2)
N2 C1 C2 C3 179.97(15)
N4 C1 C2 C3 -1.2(2)
N1 C3 C2 C1 178.45(16)
N3 C3 C2 C1 -3.2(2)
O1 C6 C5 S1 77.43(16)
N5 C6 C5 S1 -101.92(14)
C4 S1 C5 C6 98.12(11)
C11 C12 C7 C8 0.0(3)
C13 C12 C7 C8 -179.62(17)
C11 C12 C7 N5 -179.55(15)
C13 C12 C7 N5 0.8(2)
C6 N5 C7 C8 15.4(3)
C6 N5 C7 C12 -165.04(15)
C7 C12 C11 C10 -0.1(3)
C13 C12 C11 C10 179.58(17)
C12 C7 C8 C9 0.3(3)
N5 C7 C8 C9 179.83(18)
C12 C11 C10 C9 -0.2(3)
C12 C11 C10 C14 -179.48(19)
C11 C10 C9 C8 0.5(3)
C14 C10 C9 C8 179.8(2)
C7 C8 C9 C10 -0.6(4)

_cod_database_fobs_code 2242248
